data_2241422
loop_
_publ_author_name
'Aldrich, Emily P.'
'Bussey, Katherine A.'
'Connell, Jennifer R.'
'Reinhart, Erin F.'
'Oshin, Kayode D.'
'Mercado, Brandon Q.'
'Oliver, Allen G.'

_publ_section_title
;
 Crystal structure of the thermochromic bis(diethylammonium)
 tetrachloridocuprate(II) complex
;
_journal_coeditor_code PK2565
_journal_issue 1
_journal_name_full 'Acta Crystallographica Section E'
_journal_page_first 40
_journal_page_last 43
_journal_paper_doi 10.1107/S2056989015023348
_journal_volume 72
_journal_year 2016
_chemical_formula_iupac '(C4 H12 N) [Cl4 Cu]'
_chemical_formula_moiety '2(C4 H12 N +), Cl4 Cu 2-'
_chemical_formula_sum 'C8 H24 Cl4 Cu N2'
_chemical_formula_weight 353.63
_chemical_name_systematic
;
Bis(diethylammonium) tetrachloridocuprate
;
_space_group_crystal_system orthorhombic
_space_group_IT_number 18
_space_group_name_Hall 'P 2 2ab'
_space_group_name_H-M_alt 'P 21 21 2'
_symmetry_space_group_name_Hall 'P 2 2ab'
_symmetry_space_group_name_H-M 'P 21 21 2'
_atom_sites_solution_hydrogens mixed
_atom_sites_solution_primary direct
_atom_sites_solution_secondary difmap
_audit_creation_method SHELXL-2014/7
_cell_angle_alpha 90
_cell_angle_beta 90
_cell_angle_gamma 90
_cell_formula_units_Z 8
_cell_length_a 14.8766(13)
_cell_length_b 29.903(3)
_cell_length_c 7.3102(6)
_cell_measurement_reflns_used 9060
_cell_measurement_temperature 120(2)
_cell_measurement_theta_max 26.38
_cell_measurement_theta_min 2.46
_cell_volume 3252.0(5)
_computing_cell_refinement
;
SAINT (Bruker, 2014)
;
_computing_data_collection
;
APEX2 (Bruker, 2014)
;
_computing_data_reduction
;
SAINT (Bruker, 2014)
;
_computing_molecular_graphics
;
<i>OLEX2</i> (Dolomanov <i>et al.</i>,  2009)
;
_computing_publication_material
;
publCIF (Westrip, 2010)
;
_computing_structure_refinement
;
SHELXL2014 (Sheldrick, 2015)
;
_computing_structure_solution
;
SHELXS (Sheldrick, 2008)
;
_diffrn_ambient_temperature 120(2)
_diffrn_detector_area_resol_mean 8.33
_diffrn_measured_fraction_theta_full 1.000
_diffrn_measured_fraction_theta_max 1.000
_diffrn_measurement_device_type 'Bruker APEXII'
_diffrn_measurement_method 'combination of \w and \f-scans '
_diffrn_radiation_type MoK\a
_diffrn_radiation_wavelength 0.71073
_diffrn_reflns_av_R_equivalents 0.0396
_diffrn_reflns_limit_h_max 18
_diffrn_reflns_limit_h_min -18
_diffrn_reflns_limit_k_max 37
_diffrn_reflns_limit_k_min -37
_diffrn_reflns_limit_l_max 9
_diffrn_reflns_limit_l_min -9
_diffrn_reflns_number 67459
_diffrn_reflns_theta_full 25.242
_diffrn_reflns_theta_max 26.446
_diffrn_reflns_theta_min 1.362
_exptl_absorpt_coefficient_mu 1.977
_exptl_absorpt_correction_T_max 1.0000
_exptl_absorpt_correction_T_min 0.8684
_exptl_absorpt_correction_type multi-scan
_exptl_absorpt_process_details
;
(SADABS; Bruker, 2014)
;
_exptl_crystal_colour Green
_exptl_crystal_density_diffrn 1.445
_exptl_crystal_description Block
_exptl_crystal_F_000 1464
_exptl_crystal_size_max 0.204
_exptl_crystal_size_mid 0.128
_exptl_crystal_size_min 0.094
_refine_diff_density_max 0.341
_refine_diff_density_min -0.217
_refine_ls_abs_structure_details
;
Refined as an inversion twin
;
_refine_ls_abs_structure_Flack 0.523(10)
_refine_ls_extinction_method none
_refine_ls_goodness_of_fit_ref 1.095
_refine_ls_hydrogen_treatment mixed
_refine_ls_matrix_type full
_refine_ls_number_parameters 313
_refine_ls_number_reflns 6699
_refine_ls_number_restraints 0
_refine_ls_restrained_S_all 1.095
_refine_ls_R_factor_all 0.0238
_refine_ls_R_factor_gt 0.0204
_refine_ls_shift/su_max 0.001
_refine_ls_shift/su_mean 0.000
_refine_ls_structure_factor_coef Fsqd
_refine_ls_weighting_details 'w=1/[\s^2^(Fo^2^)+(0.0186P)^2^+0.6108P] where P=(Fo^2^+2Fc^2^)/3'
_refine_ls_weighting_scheme calc
_refine_ls_wR_factor_gt 0.0417
_refine_ls_wR_factor_ref 0.0429
_reflns_number_gt 6278
_reflns_number_total 6699
_reflns_threshold_expression 'I > 2\s(I)'
_cod_data_source_file pk2565sup1.cif
_cod_data_source_block I
_cod_depositor_comments
;Adding full bibliography for 2241422.cif.

 Adding full bibliography for 2241422.cif.
;
_cod_database_code 2241422
_cod_database_fobs_code 2241422
_shelx_space_group_comment
;
The symmetry employed for this shelxl refinement is uniquely defined
by the following loop, which should always be used as a source of
symmetry information in preference to the above space-group names.
They are only intended as comments.
;
_shelx_estimated_absorpt_t_min 0.688
_shelx_estimated_absorpt_t_max 0.836

loop_
_space_group_symop_operation_xyz
'x, y, z'
'-x, -y, z'
'x+1/2, -y+1/2, -z'
'-x+1/2, y+1/2, -z'

loop_
_atom_site_type_symbol
_atom_site_label
_atom_site_fract_x
_atom_site_fract_y
_atom_site_fract_z
_atom_site_U_iso_or_equiv
_atom_site_adp_type
_atom_site_calc_flag
_atom_site_occupancy
Cu Cu1 0.50594(2) 0.24256(2) 0.71725(4) 0.01615(8) Uani d 1
Cl Cl1 0.44388(5) 0.30272(2) 0.85530(10) 0.02928(17) Uani d 1
Cl Cl2 0.63668(5) 0.27793(2) 0.66434(11) 0.02476(15) Uani d 1
Cl Cl3 0.56951(4) 0.17463(2) 0.67495(10) 0.02242(14) Uani d 1
Cl Cl4 0.36734(4) 0.21319(2) 0.66777(11) 0.02605(16) Uani d 1
Cu Cu2 0.5000 0.5000 0.17777(5) 0.01407(9) Uani d 1
Cl Cl5 0.36104(4) 0.53083(2) 0.16907(11) 0.02239(14) Uani d 1
Cl Cl6 0.43871(4) 0.43052(2) 0.17828(10) 0.02188(14) Uani d 1
Cu Cu3 0.5000 0.0000 0.23370(6) 0.01802(10) Uani d 1
Cl Cl7 0.57118(4) 0.06253(2) 0.32404(10) 0.02721(16) Uani d 1
Cl Cl8 0.37459(5) 0.03573(2) 0.14408(10) 0.02458(15) Uani d 1
N N1 0.59486(16) 0.37538(8) 0.9442(3) 0.0175(5) Uani d 1
H H1A 0.5680(18) 0.3946(8) 1.007(4) 0.010(7) Uiso d 1
H H1B 0.549(2) 0.3539(11) 0.914(4) 0.040(10) Uiso d 1
C C1 0.6240(2) 0.33898(9) 1.2396(4) 0.0286(7) Uani d 1
H H1C 0.5724 0.3196 1.2146 0.043 Uiso calc 1
H H1D 0.6042 0.3651 1.3098 0.043 Uiso calc 1
H H1E 0.6690 0.3224 1.3102 0.043 Uiso calc 1
C C2 0.66469(18) 0.35417(9) 1.0618(4) 0.0211(6) Uani d 1
H H2A 0.7134 0.3759 1.0865 0.025 Uiso calc 1
H H2B 0.6911 0.3282 0.9972 0.025 Uiso calc 1
C C3 0.62953(18) 0.39622(8) 0.7727(4) 0.0194(6) Uani d 1
H H3A 0.6612 0.3734 0.6989 0.023 Uiso calc 1
H H3B 0.6731 0.4201 0.8038 0.023 Uiso calc 1
C C4 0.55385(19) 0.41575(9) 0.6626(4) 0.0274(6) Uani d 1
H H4A 0.5779 0.4292 0.5506 0.041 Uiso calc 1
H H4B 0.5231 0.4387 0.7349 0.041 Uiso calc 1
H H4C 0.5111 0.3921 0.6306 0.041 Uiso calc 1
N N2 0.24950(17) 0.29865(7) 0.5700(3) 0.0179(5) Uani d 1
H H2C 0.209(2) 0.2864(10) 0.506(4) 0.026(9) Uiso d 1
H H2D 0.288(2) 0.2763(11) 0.604(5) 0.040(10) Uiso d 1
C C5 0.3393(2) 0.31134(10) 0.2914(4) 0.0360(8) Uani d 1
H H5A 0.2911 0.2986 0.2164 0.054 Uiso calc 1
H H5B 0.3811 0.2876 0.3275 0.054 Uiso calc 1
H H5C 0.3716 0.3341 0.2206 0.054 Uiso calc 1
C C6 0.29959(19) 0.33250(9) 0.4599(4) 0.0232(6) Uani d 1
H H6A 0.3482 0.3456 0.5352 0.028 Uiso calc 1
H H6B 0.2583 0.3569 0.4236 0.028 Uiso calc 1
C C7 0.20750(19) 0.31699(8) 0.7396(4) 0.0215(6) Uani d 1
H H7A 0.1604 0.3389 0.7060 0.026 Uiso calc 1
H H7B 0.2537 0.3328 0.8127 0.026 Uiso calc 1
C C8 0.1665(2) 0.28018(9) 0.8528(4) 0.0287(7) Uani d 1
H H8A 0.1200 0.2649 0.7814 0.043 Uiso calc 1
H H8B 0.1396 0.2930 0.9634 0.043 Uiso calc 1
H H8C 0.2133 0.2587 0.8874 0.043 Uiso calc 1
N N3 0.40456(16) 0.12593(8) 0.4264(3) 0.0175(5) Uani d 1
H H3C 0.446(2) 0.1091(9) 0.396(4) 0.022(8) Uiso d 1
H H3D 0.434(2) 0.1453(10) 0.504(5) 0.035(9) Uiso d 1
C C9 0.4391(2) 0.17652(10) 0.1694(5) 0.0391(8) Uani d 1
H H9A 0.4126 0.1933 0.0677 0.059 Uiso calc 1
H H9B 0.4839 0.1555 0.1218 0.059 Uiso calc 1
H H9C 0.4681 0.1973 0.2545 0.059 Uiso calc 1
C C10 0.36649(19) 0.15100(9) 0.2681(4) 0.0240(6) Uani d 1
H H10A 0.3200 0.1721 0.3120 0.029 Uiso calc 1
H H10B 0.3375 0.1298 0.1824 0.029 Uiso calc 1
C C11 0.33663(19) 0.10125(9) 0.5365(4) 0.0232(6) Uani d 1
H H11A 0.3053 0.0794 0.4574 0.028 Uiso calc 1
H H11B 0.2914 0.1225 0.5840 0.028 Uiso calc 1
C C12 0.3800(2) 0.07722(11) 0.6935(4) 0.0391(8) Uani d 1
H H12A 0.4234 0.0554 0.6464 0.059 Uiso calc 1
H H12B 0.3339 0.0617 0.7650 0.059 Uiso calc 1
H H12C 0.4112 0.0989 0.7717 0.059 Uiso calc 1
N N4 0.25278(17) 0.45225(7) -0.0543(3) 0.0170(5) Uani d 1
H H4D 0.2139(19) 0.4704(9) -0.082(4) 0.014(8) Uiso d 1
H H4E 0.289(2) 0.4666(10) 0.016(4) 0.029(9) Uiso d 1
C C13 0.1651(2) 0.43942(10) 0.2256(4) 0.0336(8) Uani d 1
H H13A 0.1388 0.4163 0.3039 0.050 Uiso calc 1
H H13B 0.1178 0.4598 0.1841 0.050 Uiso calc 1
H H13C 0.2103 0.4562 0.2950 0.050 Uiso calc 1
C C14 0.20883(19) 0.41794(9) 0.0629(4) 0.0215(6) Uani d 1
H H14A 0.2543 0.3960 0.1048 0.026 Uiso calc 1
H H14B 0.1630 0.4017 -0.0093 0.026 Uiso calc 1
C C15 0.29877(19) 0.43473(9) -0.2199(4) 0.0206(6) Uani d 1
H H15A 0.2558 0.4169 -0.2931 0.025 Uiso calc 1
H H15B 0.3487 0.4148 -0.1827 0.025 Uiso calc 1
C C16 0.3352(2) 0.47240(9) -0.3351(4) 0.0288(7) Uani d 1
H H16A 0.3787 0.4897 -0.2635 0.043 Uiso calc 1
H H16B 0.2857 0.4919 -0.3731 0.043 Uiso calc 1
H H16C 0.3648 0.4601 -0.4437 0.043 Uiso calc 1

loop_
_atom_site_aniso_label
_atom_site_aniso_U_11
_atom_site_aniso_U_22
_atom_site_aniso_U_33
_atom_site_aniso_U_12
_atom_site_aniso_U_13
_atom_site_aniso_U_23
Cu1 0.01612(17) 0.01610(13) 0.01623(14) 0.00025(13) -0.00063(14) -0.00147(11)
Cl1 0.0210(3) 0.0272(3) 0.0396(4) -0.0021(3) 0.0045(3) -0.0171(3)
Cl2 0.0235(4) 0.0192(3) 0.0315(4) -0.0043(3) 0.0095(3) -0.0028(3)
Cl3 0.0173(3) 0.0171(3) 0.0329(4) 0.0018(2) -0.0008(3) -0.0020(3)
Cl4 0.0167(3) 0.0195(3) 0.0420(4) 0.0020(3) -0.0057(3) -0.0080(3)
Cu2 0.0138(2) 0.01348(18) 0.01494(19) 0.00051(18) 0.000 0.000
Cl5 0.0150(3) 0.0156(3) 0.0366(4) 0.0012(2) -0.0013(3) -0.0009(3)
Cl6 0.0176(3) 0.0145(3) 0.0336(4) -0.0004(2) -0.0002(3) 0.0003(3)
Cu3 0.0163(2) 0.0211(2) 0.0167(2) -0.0010(2) 0.000 0.000
Cl7 0.0163(3) 0.0299(3) 0.0353(4) -0.0014(3) 0.0005(3) -0.0148(3)
Cl8 0.0244(4) 0.0192(3) 0.0301(4) -0.0011(3) -0.0110(3) 0.0005(3)
N1 0.0179(12) 0.0165(11) 0.0180(12) 0.0017(10) 0.0007(10) -0.0014(10)
C1 0.0357(18) 0.0244(14) 0.0257(16) 0.0045(13) -0.0027(14) 0.0024(12)
C2 0.0201(15) 0.0195(13) 0.0237(15) 0.0045(11) -0.0048(12) -0.0033(11)
C3 0.0209(14) 0.0177(12) 0.0197(14) 0.0010(11) 0.0029(12) -0.0016(11)
C4 0.0304(16) 0.0282(14) 0.0237(14) 0.0006(13) -0.0008(14) 0.0042(12)
N2 0.0162(12) 0.0170(11) 0.0206(12) -0.0007(10) 0.0002(10) -0.0025(10)
C5 0.042(2) 0.0366(16) 0.0295(18) -0.0040(15) 0.0156(15) 0.0008(14)
C6 0.0229(15) 0.0222(14) 0.0244(15) -0.0025(12) 0.0024(12) 0.0023(12)
C7 0.0227(15) 0.0207(13) 0.0209(14) 0.0027(11) 0.0015(12) -0.0053(11)
C8 0.0299(16) 0.0290(14) 0.0271(16) 0.0044(13) 0.0086(14) 0.0009(13)
N3 0.0147(12) 0.0180(12) 0.0198(12) 0.0004(10) 0.0008(10) -0.0011(10)
C9 0.0379(19) 0.0448(17) 0.0347(18) -0.0064(15) -0.0010(17) 0.0159(16)
C10 0.0227(15) 0.0254(13) 0.0237(15) 0.0007(12) -0.0074(13) 0.0031(12)
C11 0.0201(15) 0.0245(14) 0.0251(15) -0.0035(12) 0.0050(12) -0.0008(12)
C12 0.0382(19) 0.0482(19) 0.0310(18) -0.0069(15) 0.0045(15) 0.0184(16)
N4 0.0147(13) 0.0158(11) 0.0204(12) -0.0008(10) -0.0018(10) -0.0014(10)
C13 0.043(2) 0.0294(15) 0.0285(17) -0.0068(14) 0.0100(15) 0.0024(13)
C14 0.0207(15) 0.0183(13) 0.0255(15) -0.0030(11) 0.0001(12) 0.0043(11)
C15 0.0183(14) 0.0217(12) 0.0217(14) 0.0024(11) 0.0020(12) -0.0046(11)
C16 0.0289(16) 0.0312(15) 0.0264(15) 0.0032(13) 0.0082(14) 0.0031(14)

loop_
_atom_type_symbol
_atom_type_description
_atom_type_scat_dispersion_real
_atom_type_scat_dispersion_imag
_atom_type_scat_source
C C 0.0033 0.0016 'International Tables Vol C Tables 4.2.6.8 and 6.1.1.4'
H H 0.0000 0.0000 'International Tables Vol C Tables 4.2.6.8 and 6.1.1.4'
Cl Cl 0.1484 0.1585 'International Tables Vol C Tables 4.2.6.8 and 6.1.1.4'
Cu Cu 0.3201 1.2651 'International Tables Vol C Tables 4.2.6.8 and 6.1.1.4'
N N 0.0061 0.0033 'International Tables Vol C Tables 4.2.6.8 and 6.1.1.4'

loop_
_geom_angle_atom_site_label_1
_geom_angle_atom_site_label_2
_geom_angle_atom_site_label_3
_geom_angle_site_symmetry_1
_geom_angle_site_symmetry_3
_geom_angle
_geom_angle_publ_flag
Cl2 Cu1 Cl1 . . 93.20(3) y
Cl2 Cu1 Cl3 . . 92.13(3) y
Cl1 Cu1 Cl3 . . 161.22(3) y
Cl2 Cu1 Cl4 . . 160.16(3) y
Cl1 Cu1 Cl4 . . 90.46(3) y
Cl3 Cu1 Cl4 . . 90.60(3) y
Cl5 Cu2 Cl5 . 2_665 176.78(4) y
Cl5 Cu2 Cl6 . 2_665 89.66(2) y
Cl5 Cu2 Cl6 2_665 2_665 90.34(2) y
Cl5 Cu2 Cl6 . . 90.34(2) y
Cl5 Cu2 Cl6 2_665 . 89.66(2) y
Cl6 Cu2 Cl6 2_665 . 179.81(4) y
Cl8 Cu3 Cl8 . 2_655 146.10(4) y
Cl8 Cu3 Cl7 . . 94.66(2) y
Cl8 Cu3 Cl7 2_655 . 95.17(2) y
Cl8 Cu3 Cl7 . 2_655 95.17(2) y
Cl8 Cu3 Cl7 2_655 2_655 94.66(2) y
Cl7 Cu3 Cl7 . 2_655 145.83(4) y
C2 N1 C3 . . 114.9(2) ?
C2 N1 H1A . . 108.0(18) ?
C3 N1 H1A . . 109.8(18) ?
C2 N1 H1B . . 109.9(19) ?
C3 N1 H1B . . 109(2) ?
H1A N1 H1B . . 104(3) ?
C2 C1 H1C . . 109.5 ?
C2 C1 H1D . . 109.5 ?
H1C C1 H1D . . 109.5 ?
C2 C1 H1E . . 109.5 ?
H1C C1 H1E . . 109.5 ?
H1D C1 H1E . . 109.5 ?
N1 C2 C1 . . 110.3(2) ?
N1 C2 H2A . . 109.6 ?
C1 C2 H2A . . 109.6 ?
N1 C2 H2B . . 109.6 ?
C1 C2 H2B . . 109.6 ?
H2A C2 H2B . . 108.1 ?
N1 C3 C4 . . 110.7(2) ?
N1 C3 H3A . . 109.5 ?
C4 C3 H3A . . 109.5 ?
N1 C3 H3B . . 109.5 ?
C4 C3 H3B . . 109.5 ?
H3A C3 H3B . . 108.1 ?
C3 C4 H4A . . 109.5 ?
C3 C4 H4B . . 109.5 ?
H4A C4 H4B . . 109.5 ?
C3 C4 H4C . . 109.5 ?
H4A C4 H4C . . 109.5 ?
H4B C4 H4C . . 109.5 ?
C6 N2 C7 . . 114.1(2) ?
C6 N2 H2C . . 110(2) ?
C7 N2 H2C . . 109(2) ?
C6 N2 H2D . . 109(2) ?
C7 N2 H2D . . 108(2) ?
H2C N2 H2D . . 106(3) ?
C6 C5 H5A . . 109.5 ?
C6 C5 H5B . . 109.5 ?
H5A C5 H5B . . 109.5 ?
C6 C5 H5C . . 109.5 ?
H5A C5 H5C . . 109.5 ?
H5B C5 H5C . . 109.5 ?
N2 C6 C5 . . 110.6(2) ?
N2 C6 H6A . . 109.5 ?
C5 C6 H6A . . 109.5 ?
N2 C6 H6B . . 109.5 ?
C5 C6 H6B . . 109.5 ?
H6A C6 H6B . . 108.1 ?
N2 C7 C8 . . 110.9(2) ?
N2 C7 H7A . . 109.5 ?
C8 C7 H7A . . 109.5 ?
N2 C7 H7B . . 109.5 ?
C8 C7 H7B . . 109.5 ?
H7A C7 H7B . . 108.0 ?
C7 C8 H8A . . 109.5 ?
C7 C8 H8B . . 109.5 ?
H8A C8 H8B . . 109.5 ?
C7 C8 H8C . . 109.5 ?
H8A C8 H8C . . 109.5 ?
H8B C8 H8C . . 109.5 ?
C11 N3 C10 . . 114.3(2) ?
C11 N3 H3C . . 110(2) ?
C10 N3 H3C . . 112(2) ?
C11 N3 H3D . . 108(2) ?
C10 N3 H3D . . 110(2) ?
H3C N3 H3D . . 102(3) ?
C10 C9 H9A . . 109.5 ?
C10 C9 H9B . . 109.5 ?
H9A C9 H9B . . 109.5 ?
C10 C9 H9C . . 109.5 ?
H9A C9 H9C . . 109.5 ?
H9B C9 H9C . . 109.5 ?
N3 C10 C9 . . 110.7(2) ?
N3 C10 H10A . . 109.5 ?
C9 C10 H10A . . 109.5 ?
N3 C10 H10B . . 109.5 ?
C9 C10 H10B . . 109.5 ?
H10A C10 H10B . . 108.1 ?
N3 C11 C12 . . 111.0(2) ?
N3 C11 H11A . . 109.4 ?
C12 C11 H11A . . 109.4 ?
N3 C11 H11B . . 109.4 ?
C12 C11 H11B . . 109.4 ?
H11A C11 H11B . . 108.0 ?
C11 C12 H12A . . 109.5 ?
C11 C12 H12B . . 109.5 ?
H12A C12 H12B . . 109.5 ?
C11 C12 H12C . . 109.5 ?
H12A C12 H12C . . 109.5 ?
H12B C12 H12C . . 109.5 ?
C15 N4 C14 . . 115.4(2) ?
C15 N4 H4D . . 111(2) ?
C14 N4 H4D . . 106.8(19) ?
C15 N4 H4E . . 112(2) ?
C14 N4 H4E . . 106(2) ?
H4D N4 H4E . . 105(3) ?
C14 C13 H13A . . 109.5 ?
C14 C13 H13B . . 109.5 ?
H13A C13 H13B . . 109.5 ?
C14 C13 H13C . . 109.5 ?
H13A C13 H13C . . 109.5 ?
H13B C13 H13C . . 109.5 ?
N4 C14 C13 . . 110.6(2) ?
N4 C14 H14A . . 109.5 ?
C13 C14 H14A . . 109.5 ?
N4 C14 H14B . . 109.5 ?
C13 C14 H14B . . 109.5 ?
H14A C14 H14B . . 108.1 ?
N4 C15 C16 . . 110.9(2) ?
N4 C15 H15A . . 109.5 ?
C16 C15 H15A . . 109.5 ?
N4 C15 H15B . . 109.5 ?
C16 C15 H15B . . 109.5 ?
H15A C15 H15B . . 108.0 ?
C15 C16 H16A . . 109.5 ?
C15 C16 H16B . . 109.5 ?
H16A C16 H16B . . 109.5 ?
C15 C16 H16C . . 109.5 ?
H16A C16 H16C . . 109.5 ?
H16B C16 H16C . . 109.5 ?

loop_
_geom_bond_atom_site_label_1
_geom_bond_atom_site_label_2
_geom_bond_site_symmetry_2
_geom_bond_distance
_geom_bond_publ_flag
Cu1 Cl2 . 2.2474(7) y
Cu1 Cl1 . 2.2598(7) y
Cu1 Cl3 . 2.2620(7) y
Cu1 Cl4 . 2.2702(7) y
Cu2 Cl5 . 2.2644(6) y
Cu2 Cl5 2_665 2.2644(6) y
Cu2 Cl6 2_665 2.2689(6) y
Cu2 Cl6 . 2.2689(6) y
Cu3 Cl8 . 2.2475(7) y
Cu3 Cl8 2_655 2.2475(7) y
Cu3 Cl7 . 2.2481(6) y
Cu3 Cl7 2_655 2.2481(6) y
N1 C2 . 1.490(3) ?
N1 C3 . 1.492(3) ?
N1 H1A . 0.84(3) ?
N1 H1B . 0.96(3) ?
C1 C2 . 1.504(4) ?
C1 H1C . 0.9800 ?
C1 H1D . 0.9800 ?
C1 H1E . 0.9800 ?
C2 H2A . 0.9900 ?
C2 H2B . 0.9900 ?
C3 C4 . 1.502(4) ?
C3 H3A . 0.9900 ?
C3 H3B . 0.9900 ?
C4 H4A . 0.9800 ?
C4 H4B . 0.9800 ?
C4 H4C . 0.9800 ?
N2 C6 . 1.492(3) ?
N2 C7 . 1.493(3) ?
N2 H2C . 0.84(3) ?
N2 H2D . 0.91(3) ?
C5 C6 . 1.506(4) ?
C5 H5A . 0.9800 ?
C5 H5B . 0.9800 ?
C5 H5C . 0.9800 ?
C6 H6A . 0.9900 ?
C6 H6B . 0.9900 ?
C7 C8 . 1.506(4) ?
C7 H7A . 0.9900 ?
C7 H7B . 0.9900 ?
C8 H8A . 0.9800 ?
C8 H8B . 0.9800 ?
C8 H8C . 0.9800 ?
N3 C11 . 1.488(3) ?
N3 C10 . 1.491(3) ?
N3 H3C . 0.82(3) ?
N3 H3D . 0.92(3) ?
C9 C10 . 1.507(4) ?
C9 H9A . 0.9800 ?
C9 H9B . 0.9800 ?
C9 H9C . 0.9800 ?
C10 H10A . 0.9900 ?
C10 H10B . 0.9900 ?
C11 C12 . 1.500(4) ?
C11 H11A . 0.9900 ?
C11 H11B . 0.9900 ?
C12 H12A . 0.9800 ?
C12 H12B . 0.9800 ?
C12 H12C . 0.9800 ?
N4 C15 . 1.486(3) ?
N4 C14 . 1.488(3) ?
N4 H4D . 0.82(3) ?
N4 H4E . 0.86(3) ?
C13 C14 . 1.500(4) ?
C13 H13A . 0.9800 ?
C13 H13B . 0.9800 ?
C13 H13C . 0.9800 ?
C14 H14A . 0.9900 ?
C14 H14B . 0.9900 ?
C15 C16 . 1.507(4) ?
C15 H15A . 0.9900 ?
C15 H15B . 0.9900 ?
C16 H16A . 0.9800 ?
C16 H16B . 0.9800 ?
C16 H16C . 0.9800 ?

loop_
_geom_hbond_atom_site_label_D
_geom_hbond_atom_site_label_H
_geom_hbond_atom_site_label_A
_geom_hbond_site_symmetry_A
_geom_hbond_distance_DH
_geom_hbond_distance_HA
_geom_hbond_distance_DA
_geom_hbond_angle_DHA
N1 H1A Cl5 2_666 0.84(3) 2.74(3) 3.316(2) 128(2)
N1 H1A Cl6 1_556 0.84(3) 2.53(3) 3.323(2) 158(2)
N1 H1B Cl1 . 0.96(3) 2.23(3) 3.192(2) 178(3)
N2 H2C Cl2 3_456 0.84(3) 2.53(3) 3.316(2) 155(3)
N2 H2C Cl3 3_456 0.84(3) 2.72(3) 3.319(3) 129(2)
N2 H2D Cl4 . 0.91(3) 2.28(3) 3.180(2) 171(3)
N3 H3C Cl7 . 0.82(3) 2.39(3) 3.209(3) 176(3)
N3 H3D Cl3 . 0.92(3) 2.53(3) 3.383(2) 154(3)
N3 H3D Cl4 . 0.92(3) 2.56(3) 3.198(3) 127(2)
N4 H4D Cl7 3_455 0.82(3) 2.93(3) 3.374(3) 116(2)
N4 H4D Cl8 4 0.82(3) 2.40(3) 3.202(3) 167(2)
N4 H4E Cl5 . 0.86(3) 2.47(3) 3.283(2) 159(3)
N4 H4E Cl6 . 0.86(3) 2.75(3) 3.311(3) 125(2)

loop_
_geom_torsion_atom_site_label_1
_geom_torsion_atom_site_label_2
_geom_torsion_atom_site_label_3
_geom_torsion_atom_site_label_4
_geom_torsion
C3 N1 C2 C1 173.6(2)
C2 N1 C3 C4 178.9(2)
C7 N2 C6 C5 -179.7(2)
C6 N2 C7 C8 -174.1(2)
C11 N3 C10 C9 177.6(2)
C10 N3 C11 C12 -179.6(2)
C15 N4 C14 C13 179.8(2)
C14 N4 C15 C16 176.0(2)
